data_4084993
loop_
_publ_author_name
'Ursillo, Samer'
'Can, Daniel'
'N&#x2019;Dongo, Harmel W. Peindy'
'Schmutz, Paul'
'Spingler, Bernhard'
'Alberto, Roger'

_publ_section_title
;
 Cyclopentadienyl Chemistry in Water: Synthesis and Properties of
 Bifunctionalized [(\h5-C5H3{COOR}2)M(CO)3] (M = Re and99mTc) Complexes
;
_journal_issue 23
_journal_name_full Organometallics
_journal_page_first 6945
_journal_paper_doi 10.1021/om501029e
_journal_volume 33
_journal_year 2014
_chemical_formula_sum 'C10 H5 O7 Re'
_chemical_formula_weight 423.34
_chemical_name_systematic
; 
 ? 
;
_space_group_IT_number 14
_symmetry_cell_setting monoclinic
_symmetry_space_group_name_Hall '-P 2ybc'
_symmetry_space_group_name_H-M 'P 1 21/c 1'
_atom_sites_solution_hydrogens geom
_atom_sites_solution_primary direct
_atom_sites_solution_secondary difmap
_audit_creation_method SHELXL-97
_cell_angle_alpha 90.00
_cell_angle_beta 92.258(3)
_cell_angle_gamma 90.00
_cell_formula_units_Z 8
_cell_length_a 7.5302(2)
_cell_length_b 12.2001(4)
_cell_length_c 24.6310(7)
_cell_measurement_reflns_used 10818
_cell_measurement_temperature 183(2)
_cell_measurement_theta_max 35.0898
_cell_measurement_theta_min 2.7938
_cell_volume 2261.07(12)
_computing_cell_refinement 'CrysAlis^Pro^ (Oxford, 2014)'
_computing_data_collection 'CrysAlis^Pro^ (Oxford, 2014)'
_computing_data_reduction 'CrysAlis^Pro^ (Oxford, 2014)'
_computing_molecular_graphics 'ORTEP-3 (Farrugia, 1997)'
_computing_publication_material 'SHELXL-97 (Sheldrick, 2008)'
_computing_structure_refinement 'SHELXL-97 (Sheldrick, 2008)'
_computing_structure_solution 'SIR-97 (Altomare, 1999)'
_diffrn_ambient_temperature 183(2)
_diffrn_detector_area_resol_mean 10.4498
_diffrn_measured_fraction_theta_full 0.999
_diffrn_measured_fraction_theta_max 0.999
_diffrn_measurement_device_type 'Oxford Xcalibur Ruby CCD'
_diffrn_measurement_method '\o oscillation scan'
_diffrn_radiation_monochromator graphite
_diffrn_radiation_source 'Enhance (Mo) X-ray Source'
_diffrn_radiation_type MoK\a
_diffrn_radiation_wavelength 0.7107
_diffrn_reflns_av_R_equivalents 0.0390
_diffrn_reflns_av_sigmaI/netI 0.0349
_diffrn_reflns_limit_h_max 10
_diffrn_reflns_limit_h_min -10
_diffrn_reflns_limit_k_max 16
_diffrn_reflns_limit_k_min -16
_diffrn_reflns_limit_l_max 33
_diffrn_reflns_limit_l_min -34
_diffrn_reflns_number 22554
_diffrn_reflns_theta_full 29.57
_diffrn_reflns_theta_max 29.57
_diffrn_reflns_theta_min 2.99
_exptl_absorpt_coefficient_mu 10.772
_exptl_absorpt_correction_T_max 0.683
_exptl_absorpt_correction_T_min 0.076
_exptl_absorpt_correction_type analytical
_exptl_absorpt_process_details
;
CrysAlisPro, Agilent Technologies,
Version 1.171.37.31 (release 14-01-2014 CrysAlis171 .NET)
(compiled Jan 14 2014,18:38:05)
Analytical numeric absorption correction using a multifaceted crystal
            model based on expressions derived by R.C. Clark & J.S. Reid.
(Clark, R. C. & Reid, J. S. (1995). Acta Cryst. A51, 887-897)
Empirical absorption correction using spherical harmonics,
 implemented in SCALE3 ABSPACK scaling algorithm.
;
_exptl_crystal_colour colourless
_exptl_crystal_density_diffrn 2.487
_exptl_crystal_density_method 'not measured'
_exptl_crystal_description plate
_exptl_crystal_F_000 1568
_exptl_crystal_size_max 0.36
_exptl_crystal_size_mid 0.28
_exptl_crystal_size_min 0.04
_refine_diff_density_max 1.875
_refine_diff_density_min -1.562
_refine_diff_density_rms 0.177
_refine_ls_extinction_method none
_refine_ls_goodness_of_fit_ref 1.123
_refine_ls_hydrogen_treatment constr
_refine_ls_matrix_type full
_refine_ls_number_parameters 329
_refine_ls_number_reflns 6331
_refine_ls_number_restraints 0
_refine_ls_restrained_S_all 1.123
_refine_ls_R_factor_all 0.0398
_refine_ls_R_factor_gt 0.0310
_refine_ls_shift/su_max 0.002
_refine_ls_shift/su_mean 0.000
_refine_ls_structure_factor_coef Fsqd
_refine_ls_weighting_details 'calc w=1/[\s^2^(Fo^2^)+(0.0274P)^2^+2.1658P] where P=(Fo^2^+2Fc^2^)/3'
_refine_ls_weighting_scheme calc
_refine_ls_wR_factor_gt 0.0659
_refine_ls_wR_factor_ref 0.0699
_reflns_number_gt 5432
_reflns_number_total 6331
_reflns_threshold_expression >2sigma(I)
_cod_data_source_file om501029e_si_002.cif
_cod_data_source_block sy071112
_cod_depositor_comments 'Adding full bibliography for 4084992--4084995.cif.'
_cod_original_cell_volume 2261.06(11)
_cod_original_sg_symbol_H-M P21/c
_cod_database_code 4084993

loop_
_symmetry_equiv_pos_as_xyz
'x, y, z'
'-x, y+1/2, -z+1/2'
'-x, -y, -z'
'x, -y-1/2, z-1/2'

loop_
_atom_site_label
_atom_site_type_symbol
_atom_site_fract_x
_atom_site_fract_y
_atom_site_fract_z
_atom_site_U_iso_or_equiv
_atom_site_adp_type
_atom_site_occupancy
_atom_site_symmetry_multiplicity
_atom_site_calc_flag
_atom_site_refinement_flags
Re1 Re 1.35646(2) 0.720927(16) -0.057391(6) 0.02183(5) Uani 1 1 d .
Re11 Re 0.85968(2) 0.715226(15) 0.218043(6) 0.01719(5) Uani 1 1 d .
C1 C 1.2058(5) 0.8529(4) -0.01189(15) 0.0203(9) Uani 1 1 d .
C2 C 1.3308(5) 0.8000(4) 0.02632(17) 0.0201(9) Uani 1 1 d .
C3 C 1.5048(5) 0.8230(4) 0.00852(17) 0.0236(9) Uani 1 1 d .
H3A H 1.6125 0.7978 0.0256 0.028 Uiso 1 1 calc R
C4 C 1.4915(5) 0.8892(4) -0.03849(17) 0.0248(9) Uani 1 1 d .
H4A H 1.5882 0.9164 -0.0582 0.030 Uiso 1 1 calc R
C5 C 1.3082(6) 0.9081(4) -0.05121(16) 0.0240(9) Uani 1 1 d .
H5A H 1.2615 0.9504 -0.0809 0.029 Uiso 1 1 calc R
C6 C 1.0093(5) 0.8608(5) -0.01206(17) 0.0282(11) Uani 1 1 d .
C7 C 1.2938(5) 0.7315(4) 0.07360(16) 0.0225(9) Uani 1 1 d .
C8 C 1.1844(8) 0.6049(6) -0.0548(2) 0.0464(15) Uani 1 1 d .
C9 C 1.5386(8) 0.6125(6) -0.0589(2) 0.0468(15) Uani 1 1 d .
C10 C 1.3418(8) 0.7143(5) -0.1347(2) 0.0402(13) Uani 1 1 d .
C11 C 0.6778(5) 0.5643(4) 0.22180(15) 0.0163(8) Uani 1 1 d .
C12 C 0.8201(5) 0.5547(3) 0.26280(15) 0.0153(7) Uani 1 1 d .
C13 C 0.9830(5) 0.5459(4) 0.23623(16) 0.0181(8) Uani 1 1 d .
H13A H 1.0974 0.5379 0.2535 0.022 Uiso 1 1 calc R
C14 C 0.9453(5) 0.5512(4) 0.17908(16) 0.0199(8) Uani 1 1 d .
H14A H 1.0303 0.5474 0.1517 0.024 Uiso 1 1 calc R
C15 C 0.7609(5) 0.5631(4) 0.17026(16) 0.0195(8) Uani 1 1 d .
H15A H 0.7008 0.5694 0.1358 0.023 Uiso 1 1 calc R
C16 C 0.4818(5) 0.5667(4) 0.22559(17) 0.0200(8) Uani 1 1 d .
C17 C 0.8055(5) 0.5540(4) 0.32257(16) 0.0196(8) Uani 1 1 d .
C18 C 0.8089(7) 0.8035(4) 0.2801(2) 0.0299(10) Uani 1 1 d .
C19 C 1.0852(6) 0.7864(4) 0.20982(18) 0.0235(9) Uani 1 1 d .
C20 C 0.7506(6) 0.8221(4) 0.1698(2) 0.0269(10) Uani 1 1 d .
O1 O 0.9263(4) 0.8142(4) 0.02700(14) 0.0426(11) Uani 1 1 d .
H1 H 1.0005 0.7854 0.0490 0.064 Uiso 1 1 calc R
O2 O 0.9264(4) 0.9147(3) -0.04685(12) 0.0334(9) Uani 1 1 d .
O3 O 1.1441(4) 0.7130(3) 0.08853(13) 0.0332(9) Uani 1 1 d .
O4 O 1.4373(4) 0.6931(3) 0.09848(13) 0.0298(8) Uani 1 1 d .
H4 H 1.4090 0.6555 0.1253 0.045 Uiso 1 1 calc R
O8 O 1.0815(7) 0.5366(5) -0.05159(19) 0.0799(18) Uani 1 1 d .
O9 O 1.6520(7) 0.5487(5) -0.0581(2) 0.0792(17) Uani 1 1 d .
O10 O 1.3327(9) 0.7134(5) -0.18136(17) 0.0774(17) Uani 1 1 d .
O18 O 0.7771(7) 0.8476(4) 0.31934(17) 0.0557(12) Uani 1 1 d .
O19 O 1.2217(4) 0.8220(3) 0.20314(14) 0.0326(8) Uani 1 1 d .
O20 O 0.6850(5) 0.8839(3) 0.14005(15) 0.0433(10) Uani 1 1 d .
O21 O 0.3832(4) 0.5807(3) 0.18571(12) 0.0284(8) Uani 1 1 d .
O22 O 0.4120(4) 0.5492(3) 0.27241(12) 0.0300(8) Uani 1 1 d .
H22 H 0.4904 0.5567 0.2974 0.045 Uiso 1 1 calc R
O23 O 0.6652(4) 0.5526(3) 0.34537(12) 0.0286(8) Uani 1 1 d .
O24 O 0.9614(4) 0.5543(3) 0.34895(12) 0.0292(8) Uani 1 1 d .
H24 H 0.9469 0.5644 0.3822 0.044 Uiso 1 1 calc R

loop_
_atom_site_aniso_label
_atom_site_aniso_U_11
_atom_site_aniso_U_22
_atom_site_aniso_U_33
_atom_site_aniso_U_23
_atom_site_aniso_U_13
_atom_site_aniso_U_12
Re1 0.02148(8) 0.02799(11) 0.01617(8) 0.00018(7) 0.00264(6) -0.00145(8)
Re11 0.01791(8) 0.01617(9) 0.01766(8) 0.00033(6) 0.00294(6) -0.00125(7)
C1 0.0142(15) 0.034(3) 0.0130(17) 0.0008(17) -0.0004(13) 0.0038(19)
C2 0.0127(16) 0.030(3) 0.0173(18) 0.0036(17) -0.0029(14) 0.0017(18)
C3 0.0169(17) 0.035(3) 0.0189(19) -0.0027(18) -0.0023(15) -0.0023(19)
C4 0.0211(18) 0.028(3) 0.025(2) 0.0013(19) 0.0043(16) -0.006(2)
C5 0.0260(19) 0.030(3) 0.0160(18) 0.0006(18) 0.0016(15) 0.001(2)
C6 0.0181(17) 0.046(3) 0.021(2) -0.001(2) 0.0010(15) 0.006(2)
C7 0.0188(18) 0.034(3) 0.0148(18) 0.0015(17) 0.0000(15) 0.0001(19)
C8 0.054(3) 0.058(4) 0.028(3) -0.016(3) 0.011(2) -0.019(3)
C9 0.049(3) 0.046(4) 0.046(3) -0.006(3) 0.001(3) 0.008(3)
C10 0.059(3) 0.032(3) 0.030(3) 0.003(2) 0.007(2) -0.003(3)
C11 0.0163(16) 0.016(2) 0.0164(17) 0.0033(15) -0.0006(14) -0.0018(17)
C12 0.0146(16) 0.015(2) 0.0158(17) 0.0008(15) 0.0012(13) 0.0013(16)
C13 0.0130(15) 0.017(2) 0.0240(19) -0.0010(16) 0.0030(14) 0.0020(17)
C14 0.0207(17) 0.019(2) 0.0204(19) 0.0016(16) 0.0043(15) -0.0004(18)
C15 0.0228(18) 0.021(2) 0.0143(17) -0.0011(16) -0.0014(14) 0.0002(18)
C16 0.0168(17) 0.021(2) 0.023(2) 0.0055(17) 0.0017(15) -0.0031(18)
C17 0.0181(17) 0.020(2) 0.0203(19) -0.0001(16) -0.0011(15) -0.0042(18)
C18 0.045(3) 0.015(2) 0.030(2) 0.0021(19) 0.013(2) -0.004(2)
C19 0.028(2) 0.018(2) 0.025(2) -0.0019(17) 0.0023(17) -0.001(2)
C20 0.027(2) 0.020(2) 0.033(2) -0.0009(19) 0.0020(18) -0.002(2)
O1 0.0162(13) 0.081(3) 0.0313(18) 0.022(2) 0.0044(13) 0.0059(18)
O2 0.0243(14) 0.055(3) 0.0208(15) 0.0032(16) -0.0045(12) 0.0138(17)
O3 0.0212(14) 0.053(3) 0.0254(16) 0.0146(16) 0.0014(12) -0.0031(17)
O4 0.0204(13) 0.045(2) 0.0241(16) 0.0144(15) -0.0033(12) -0.0003(15)
O8 0.099(4) 0.088(4) 0.054(3) -0.024(3) 0.028(3) -0.067(4)
O9 0.069(3) 0.062(4) 0.106(4) -0.015(3) -0.007(3) 0.036(3)
O10 0.141(5) 0.072(4) 0.019(2) -0.006(2) 0.000(3) -0.011(4)
O18 0.091(3) 0.035(2) 0.043(2) -0.016(2) 0.033(2) -0.013(3)
O19 0.0279(16) 0.029(2) 0.0410(19) -0.0022(16) 0.0053(14) -0.0083(16)
O20 0.055(2) 0.033(2) 0.042(2) 0.0102(17) -0.0119(18) 0.007(2)
O21 0.0167(12) 0.044(2) 0.0239(15) 0.0112(15) -0.0032(11) -0.0034(15)
O22 0.0141(12) 0.056(3) 0.0204(15) 0.0084(15) 0.0011(11) -0.0033(15)
O23 0.0217(13) 0.046(2) 0.0187(14) -0.0016(14) 0.0038(11) -0.0003(16)
O24 0.0192(13) 0.053(2) 0.0151(13) 0.0014(15) -0.0028(11) 0.0006(16)

loop_
_atom_type_symbol
_atom_type_description
_atom_type_scat_dispersion_real
_atom_type_scat_dispersion_imag
_atom_type_scat_source
C C 0.0033 0.0016 'International Tables Vol C Tables 4.2.6.8 and 6.1.1.4'
H H 0.0000 0.0000 'International Tables Vol C Tables 4.2.6.8 and 6.1.1.4'
O O 0.0106 0.0060 'International Tables Vol C Tables 4.2.6.8 and 6.1.1.4'
Re Re -1.0185 7.2310 'International Tables Vol C Tables 4.2.6.8 and 6.1.1.4'

loop_
_geom_angle_atom_site_label_1
_geom_angle_atom_site_label_2
_geom_angle_atom_site_label_3
_geom_angle
C10 Re1 C9 88.0(3)
C10 Re1 C8 89.4(2)
C9 Re1 C8 88.6(3)
C10 Re1 C1 120.6(2)
C9 Re1 C1 150.3(2)
C8 Re1 C1 98.9(2)
C10 Re1 C2 156.0(2)
C9 Re1 C2 113.3(2)
C8 Re1 C2 101.48(19)
C1 Re1 C2 37.06(13)
C10 Re1 C3 137.4(2)
C9 Re1 C3 93.4(2)
C8 Re1 C3 133.19(19)
C1 Re1 C3 60.65(14)
C2 Re1 C3 36.19(14)
C10 Re1 C5 96.0(2)
C9 Re1 C5 143.1(2)
C8 Re1 C5 128.0(2)
C1 Re1 C5 36.17(15)
C2 Re1 C5 60.48(15)
C3 Re1 C5 59.57(16)
C10 Re1 C4 104.2(2)
C9 Re1 C4 107.8(2)
C8 Re1 C4 158.7(2)
C1 Re1 C4 60.22(15)
C2 Re1 C4 60.07(15)
C3 Re1 C4 35.51(16)
C5 Re1 C4 35.64(14)
C18 Re11 C19 92.0(2)
C18 Re11 C20 91.0(2)
C19 Re11 C20 89.22(19)
C18 Re11 C12 93.62(17)
C19 Re11 C12 124.95(16)
C20 Re11 C12 145.26(17)
C18 Re11 C11 106.23(18)
C19 Re11 C11 153.49(17)
C20 Re11 C11 109.09(17)
C12 Re11 C11 36.92(13)
C18 Re11 C13 116.10(18)
C19 Re11 C13 94.26(17)
C20 Re11 C13 152.48(17)
C12 Re11 C13 36.10(13)
C11 Re11 C13 60.65(14)
C18 Re11 C15 141.95(18)
C19 Re11 C15 125.28(17)
C20 Re11 C15 96.27(18)
C12 Re11 C15 60.53(14)
C11 Re11 C15 36.38(14)
C13 Re11 C15 59.77(14)
C18 Re11 C14 151.60(18)
C19 Re11 C14 94.86(17)
C20 Re11 C14 116.58(17)
C12 Re11 C14 60.11(14)
C11 Re11 C14 60.11(14)
C13 Re11 C14 35.94(14)
C15 Re11 C14 35.34(13)
C5 C1 C2 107.2(3)
C5 C1 C6 122.1(4)
C2 C1 C6 130.6(4)
C5 C1 Re1 73.1(3)
C2 C1 Re1 71.6(3)
C6 C1 Re1 124.0(3)
C3 C2 C1 107.0(4)
C3 C2 C7 124.1(4)
C1 C2 C7 128.8(4)
C3 C2 Re1 72.2(2)
C1 C2 Re1 71.3(2)
C7 C2 Re1 119.9(3)
C4 C3 C2 109.2(4)
C4 C3 Re1 73.4(2)
C2 C3 Re1 71.6(2)
C4 C3 H3A 125.4
C2 C3 H3A 125.4
Re1 C3 H3A 121.3
C3 C4 C5 108.1(4)
C3 C4 Re1 71.1(3)
C5 C4 Re1 71.7(3)
C3 C4 H4A 126.0
C5 C4 H4A 126.0
Re1 C4 H4A 122.9
C4 C5 C1 108.6(4)
C4 C5 Re1 72.6(3)
C1 C5 Re1 70.7(3)
C4 C5 H5A 125.7
C1 C5 H5A 125.7
Re1 C5 H5A 122.6
O2 C6 O1 120.3(4)
O2 C6 C1 121.1(4)
O1 C6 C1 118.6(4)
O3 C7 O4 123.3(4)
O3 C7 C2 123.4(4)
O4 C7 C2 113.3(4)
O8 C8 Re1 177.9(5)
O9 C9 Re1 177.4(6)
O10 C10 Re1 178.1(5)
C15 C11 C12 106.2(3)
C15 C11 C16 121.7(3)
C12 C11 C16 132.0(4)
C15 C11 Re11 72.0(2)
C12 C11 Re11 70.5(2)
C16 C11 Re11 125.6(3)
C13 C12 C11 108.3(3)
C13 C12 C17 123.9(3)
C11 C12 C17 127.7(3)
C13 C12 Re11 73.1(2)
C11 C12 Re11 72.5(2)
C17 C12 Re11 120.2(3)
C12 C13 C14 108.0(3)
C12 C13 Re11 70.8(2)
C14 C13 Re11 72.8(3)
C12 C13 H13A 126.0
C14 C13 H13A 126.0
Re11 C13 H13A 122.1
C15 C14 C13 108.4(3)
C15 C14 Re11 71.7(3)
C13 C14 Re11 71.3(2)
C15 C14 H14A 125.8
C13 C14 H14A 125.8
Re11 C14 H14A 122.9
C14 C15 C11 109.1(3)
C14 C15 Re11 73.0(3)
C11 C15 Re11 71.6(2)
C14 C15 H15A 125.5
C11 C15 H15A 125.5
Re11 C15 H15A 121.6
O21 C16 O22 118.8(4)
O21 C16 C11 121.9(4)
O22 C16 C11 119.3(3)
O23 C17 O24 123.0(4)
O23 C17 C12 124.0(3)
O24 C17 C12 113.0(3)
O18 C18 Re11 174.1(5)
O19 C19 Re11 175.2(4)
O20 C20 Re11 178.2(4)
C6 O1 H1 109.5
C7 O4 H4 109.5
C16 O22 H22 109.5
C17 O24 H24 109.5

loop_
_geom_bond_atom_site_label_1
_geom_bond_atom_site_label_2
_geom_bond_distance
Re1 C10 1.904(5)
Re1 C9 1.907(6)
Re1 C8 1.922(6)
Re1 C1 2.288(4)
Re1 C2 2.291(4)
Re1 C3 2.300(4)
Re1 C5 2.318(5)
Re1 C4 2.330(5)
Re11 C18 1.919(5)
Re11 C19 1.925(5)
Re11 C20 1.926(5)
Re11 C12 2.273(4)
Re11 C11 2.299(4)
Re11 C13 2.301(4)
Re11 C15 2.305(4)
Re11 C14 2.321(4)
C1 C5 1.430(6)
C1 C2 1.455(5)
C1 C6 1.483(5)
C2 C3 1.426(5)
C2 C7 1.469(6)
C3 C4 1.412(6)
C3 H3A 0.9500
C4 C5 1.423(6)
C4 H4A 0.9500
C5 H5A 0.9500
C6 O2 1.231(5)
C6 O1 1.299(6)
C7 O3 1.220(5)
C7 O4 1.308(5)
C8 O8 1.142(7)
C9 O9 1.155(7)
C10 O10 1.150(7)
C11 C15 1.438(5)
C11 C12 1.448(5)
C11 C16 1.482(5)
C12 C13 1.417(5)
C12 C17 1.481(5)
C13 C14 1.426(5)
C13 H13A 0.9500
C14 C15 1.404(5)
C14 H14A 0.9500
C15 H15A 0.9500
C16 O21 1.220(5)
C16 O22 1.304(5)
C17 O23 1.216(5)
C17 O24 1.320(4)
C18 O18 1.141(6)
C19 O19 1.134(5)
C20 O20 1.149(6)
O1 H1 0.8400
O4 H4 0.8400
O22 H22 0.8400
O24 H24 0.8400

loop_
_geom_hbond_atom_site_label_D
_geom_hbond_atom_site_label_H
_geom_hbond_atom_site_label_A
_geom_hbond_distance_DH
_geom_hbond_distance_HA
_geom_hbond_distance_DA
_geom_hbond_angle_DHA
_geom_hbond_site_symmetry_A
O1 H1 O3 0.84 1.68 2.513(5) 172.7 .
O4 H4 O21 0.84 1.76 2.595(4) 171.1 1_655
O22 H22 O23 0.84 1.74 2.569(4) 171.0 .
O24 H24 O2 0.84 1.78 2.618(4) 177.5 4_576

loop_
_geom_torsion_atom_site_label_1
_geom_torsion_atom_site_label_2
_geom_torsion_atom_site_label_3
_geom_torsion_atom_site_label_4
_geom_torsion
C10 Re1 C1 C5 -52.8(3)
C9 Re1 C1 C5 109.6(5)
C8 Re1 C1 C5 -147.4(3)
C2 Re1 C1 C5 115.2(3)
C3 Re1 C1 C5 77.6(3)
C4 Re1 C1 C5 36.5(2)
C10 Re1 C1 C2 -168.1(3)
C9 Re1 C1 C2 -5.6(6)
C8 Re1 C1 C2 97.4(3)
C3 Re1 C1 C2 -37.7(2)
C5 Re1 C1 C2 -115.2(3)
C4 Re1 C1 C2 -78.7(3)
C10 Re1 C1 C6 64.9(4)
C9 Re1 C1 C6 -132.7(5)
C8 Re1 C1 C6 -29.7(4)
C2 Re1 C1 C6 -127.1(5)
C3 Re1 C1 C6 -164.7(4)
C5 Re1 C1 C6 117.7(4)
C4 Re1 C1 C6 154.2(4)
C5 C1 C2 C3 -1.0(5)
C6 C1 C2 C3 -176.7(5)
Re1 C1 C2 C3 63.9(3)
C5 C1 C2 C7 -178.8(5)
C6 C1 C2 C7 5.5(9)
Re1 C1 C2 C7 -113.9(5)
C5 C1 C2 Re1 -64.9(3)
C6 C1 C2 Re1 119.4(5)
C10 Re1 C2 C3 -89.6(6)
C9 Re1 C2 C3 61.4(4)
C8 Re1 C2 C3 154.9(3)
C1 Re1 C2 C3 -115.6(4)
C5 Re1 C2 C3 -77.8(3)
C4 Re1 C2 C3 -36.5(3)
C10 Re1 C2 C1 26.0(6)
C9 Re1 C2 C1 177.0(3)
C8 Re1 C2 C1 -89.5(3)
C3 Re1 C2 C1 115.6(4)
C5 Re1 C2 C1 37.9(2)
C4 Re1 C2 C1 79.1(3)
C10 Re1 C2 C7 150.7(5)
C9 Re1 C2 C7 -58.3(4)
C8 Re1 C2 C7 35.2(4)
C1 Re1 C2 C7 124.7(4)
C3 Re1 C2 C7 -119.7(4)
C5 Re1 C2 C7 162.5(4)
C4 Re1 C2 C7 -156.2(4)
C1 C2 C3 C4 0.9(5)
C7 C2 C3 C4 178.8(4)
Re1 C2 C3 C4 64.2(3)
C1 C2 C3 Re1 -63.3(3)
C7 C2 C3 Re1 114.6(5)
C10 Re1 C3 C4 25.7(4)
C9 Re1 C3 C4 116.4(3)
C8 Re1 C3 C4 -152.3(3)
C1 Re1 C3 C4 -78.9(3)
C2 Re1 C3 C4 -117.4(4)
C5 Re1 C3 C4 -36.9(2)
C10 Re1 C3 C2 143.1(3)
C9 Re1 C3 C2 -126.1(3)
C8 Re1 C3 C2 -34.8(4)
C1 Re1 C3 C2 38.6(3)
C5 Re1 C3 C2 80.5(3)
C4 Re1 C3 C2 117.4(4)
C2 C3 C4 C5 -0.5(6)
Re1 C3 C4 C5 62.6(3)
C2 C3 C4 Re1 -63.1(3)
C10 Re1 C4 C3 -162.4(3)
C9 Re1 C4 C3 -69.9(3)
C8 Re1 C4 C3 69.4(7)
C1 Re1 C4 C3 80.2(3)
C2 Re1 C4 C3 37.2(2)
C5 Re1 C4 C3 117.3(4)
C10 Re1 C4 C5 80.4(3)
C9 Re1 C4 C5 172.8(3)
C8 Re1 C4 C5 -47.9(7)
C1 Re1 C4 C5 -37.1(2)
C2 Re1 C4 C5 -80.1(3)
C3 Re1 C4 C5 -117.3(4)
C3 C4 C5 C1 -0.2(6)
Re1 C4 C5 C1 62.0(3)
C3 C4 C5 Re1 -62.2(3)
C2 C1 C5 C4 0.8(6)
C6 C1 C5 C4 176.9(4)
Re1 C1 C5 C4 -63.2(3)
C2 C1 C5 Re1 64.0(3)
C6 C1 C5 Re1 -119.9(5)
C10 Re1 C5 C4 -106.0(3)
C9 Re1 C5 C4 -11.4(4)
C8 Re1 C5 C4 160.0(3)
C1 Re1 C5 C4 117.6(3)
C2 Re1 C5 C4 78.8(3)
C3 Re1 C5 C4 36.8(2)
C10 Re1 C5 C1 136.4(3)
C9 Re1 C5 C1 -129.0(4)
C8 Re1 C5 C1 42.5(3)
C2 Re1 C5 C1 -38.8(2)
C3 Re1 C5 C1 -80.8(2)
C4 Re1 C5 C1 -117.6(3)
C5 C1 C6 O2 1.0(8)
C2 C1 C6 O2 176.1(5)
Re1 C1 C6 O2 -89.5(6)
C5 C1 C6 O1 -175.6(5)
C2 C1 C6 O1 -0.5(9)
Re1 C1 C6 O1 93.9(5)
C3 C2 C7 O3 179.6(5)
C1 C2 C7 O3 -3.0(8)
Re1 C2 C7 O3 -92.4(5)
C3 C2 C7 O4 0.3(7)
C1 C2 C7 O4 177.7(5)
Re1 C2 C7 O4 88.3(4)
C10 Re1 C8 O8 -166(19)
C9 Re1 C8 O8 106(19)
C1 Re1 C8 O8 -45(19)
C2 Re1 C8 O8 -7(19)
C3 Re1 C8 O8 13(19)
C5 Re1 C8 O8 -69(19)
C4 Re1 C8 O8 -35(19)
C10 Re1 C9 O9 147(15)
C8 Re1 C9 O9 -123(15)
C1 Re1 C9 O9 -18(15)
C2 Re1 C9 O9 -22(15)
C3 Re1 C9 O9 10(15)
C5 Re1 C9 O9 50(15)
C4 Re1 C9 O9 43(15)
C9 Re1 C10 O10 -137(19)
C8 Re1 C10 O10 135(19)
C1 Re1 C10 O10 35(19)
C2 Re1 C10 O10 17(20)
C3 Re1 C10 O10 -44(19)
C5 Re1 C10 O10 7(19)
C4 Re1 C10 O10 -29(19)
C18 Re11 C11 C15 170.9(3)
C19 Re11 C11 C15 -57.4(4)
C20 Re11 C11 C15 74.0(3)
C12 Re11 C11 C15 -115.2(3)
C13 Re11 C11 C15 -77.8(2)
C14 Re11 C11 C15 -36.3(2)
C18 Re11 C11 C12 -73.9(3)
C19 Re11 C11 C12 57.9(4)
C20 Re11 C11 C12 -170.7(2)
C13 Re11 C11 C12 37.4(2)
C15 Re11 C11 C12 115.2(3)
C14 Re11 C11 C12 78.9(2)
C18 Re11 C11 C16 54.4(4)
C19 Re11 C11 C16 -173.9(4)
C20 Re11 C11 C16 -42.5(4)
C12 Re11 C11 C16 128.3(4)
C13 Re11 C11 C16 165.6(4)
C15 Re11 C11 C16 -116.5(4)
C14 Re11 C11 C16 -152.8(4)
C15 C11 C12 C13 -1.1(5)
C16 C11 C12 C13 174.3(5)
Re11 C11 C12 C13 -64.8(3)
C15 C11 C12 C17 178.8(4)
C16 C11 C12 C17 -5.8(8)
Re11 C11 C12 C17 115.1(4)
C15 C11 C12 Re11 63.7(3)
C16 C11 C12 Re11 -120.9(5)
C18 Re11 C12 C13 -131.4(3)
C19 Re11 C12 C13 -36.4(3)
C20 Re11 C12 C13 131.6(3)
C11 Re11 C12 C13 116.1(3)
C15 Re11 C12 C13 78.1(2)
C14 Re11 C12 C13 37.2(2)
C18 Re11 C12 C11 112.5(3)
C19 Re11 C12 C11 -152.5(2)
C20 Re11 C12 C11 15.5(4)
C13 Re11 C12 C11 -116.1(3)
C15 Re11 C12 C11 -38.1(2)
C14 Re11 C12 C11 -78.9(2)
C18 Re11 C12 C17 -11.5(3)
C19 Re11 C12 C17 83.5(3)
C20 Re11 C12 C17 -108.5(4)
C11 Re11 C12 C17 -124.0(4)
C13 Re11 C12 C17 119.9(4)
C15 Re11 C12 C17 -162.1(3)
C14 Re11 C12 C17 157.1(3)
C11 C12 C13 C14 0.7(5)
C17 C12 C13 C14 -179.2(4)
Re11 C12 C13 C14 -63.7(3)
C11 C12 C13 Re11 64.5(3)
C17 C12 C13 Re11 -115.4(4)
C18 Re11 C13 C12 56.5(3)
C19 Re11 C13 C12 150.8(2)
C20 Re11 C13 C12 -112.7(4)
C11 Re11 C13 C12 -38.2(2)
C15 Re11 C13 C12 -80.4(2)
C14 Re11 C13 C12 -116.8(3)
C18 Re11 C13 C14 173.2(3)
C19 Re11 C13 C14 -92.4(3)
C20 Re11 C13 C14 4.1(5)
C12 Re11 C13 C14 116.8(3)
C11 Re11 C13 C14 78.6(2)
C15 Re11 C13 C14 36.4(2)
C12 C13 C14 C15 0.0(5)
Re11 C13 C14 C15 -62.5(3)
C12 C13 C14 Re11 62.5(3)
C18 Re11 C14 C15 104.7(4)
C19 Re11 C14 C15 -151.9(3)
C20 Re11 C14 C15 -60.4(3)
C12 Re11 C14 C15 80.2(2)
C11 Re11 C14 C15 37.4(2)
C13 Re11 C14 C15 117.5(3)
C18 Re11 C14 C13 -12.8(5)
C19 Re11 C14 C13 90.5(3)
C20 Re11 C14 C13 -177.9(2)
C12 Re11 C14 C13 -37.3(2)
C11 Re11 C14 C13 -80.2(2)
C15 Re11 C14 C13 -117.5(3)
C13 C14 C15 C11 -0.7(5)
Re11 C14 C15 C11 -62.9(3)
C13 C14 C15 Re11 62.2(3)
C12 C11 C15 C14 1.1(5)
C16 C11 C15 C14 -174.9(4)
Re11 C11 C15 C14 63.8(3)
C12 C11 C15 Re11 -62.7(3)
C16 C11 C15 Re11 121.3(4)
C18 Re11 C15 C14 -131.7(3)
C19 Re11 C15 C14 35.1(3)
C20 Re11 C15 C14 128.6(3)
C12 Re11 C15 C14 -78.9(3)
C11 Re11 C15 C14 -117.5(3)
C13 Re11 C15 C14 -37.0(2)
C18 Re11 C15 C11 -14.2(4)
C19 Re11 C15 C11 152.6(2)
C20 Re11 C15 C11 -113.9(3)
C12 Re11 C15 C11 38.6(2)
C13 Re11 C15 C11 80.5(2)
C14 Re11 C15 C11 117.5(3)
C15 C11 C16 O21 -8.7(7)
C12 C11 C16 O21 176.4(5)
Re11 C11 C16 O21 81.0(5)
C15 C11 C16 O22 168.6(4)
C12 C11 C16 O22 -6.3(8)
Re11 C11 C16 O22 -101.6(4)
C13 C12 C17 O23 -173.8(5)
C11 C12 C17 O23 6.3(8)
Re11 C12 C17 O23 97.0(5)
C13 C12 C17 O24 5.8(6)
C11 C12 C17 O24 -174.1(4)
Re11 C12 C17 O24 -83.4(4)
C19 Re11 C18 O18 -123(5)
C20 Re11 C18 O18 147(5)
C12 Re11 C18 O18 2(5)
C11 Re11 C18 O18 37(5)
C13 Re11 C18 O18 -28(5)
C15 Re11 C18 O18 46(5)
C14 Re11 C18 O18 -19(5)
C18 Re11 C19 O19 156(5)
C20 Re11 C19 O19 -113(5)
C12 Re11 C19 O19 61(5)
C11 Re11 C19 O19 22(5)
C13 Re11 C19 O19 40(5)
C15 Re11 C19 O19 -16(5)
C14 Re11 C19 O19 4(5)
C18 Re11 C20 O20 -160(14)
C19 Re11 C20 O20 108(14)
C12 Re11 C20 O20 -62(14)
C11 Re11 C20 O20 -53(14)
C13 Re11 C20 O20 10(15)
C15 Re11 C20 O20 -18(14)
C14 Re11 C20 O20 13(14)
